data_4307931
loop_
_publ_author_name
'Stanislav Groysman'
'R. H. Holm'

_publ_contact_author_address
;
Department of Chemistry and Chemical Biology
Harvard University
12 Oxford Street
Cambridge, MA 02138
USA
;
_publ_contact_author_email holm@chemistry.harvard.edu
_publ_contact_author_fax '617 496-9289'
_publ_contact_author_name 'Richard H. Holm'
_publ_contact_author_phone '617 495-0853'
_publ_section_title
;
Synthesis and Structures of Bis(dithiolene)tungsten(IV,VI) Thiolate and
Selenolate Complexes: Approaches to the Active Sites of Molybdenum and
Tungsten Formate Dehydrogenases
;
_journal_name_full 'Inorganic Chemistry'
_journal_page_first 4090
_journal_page_last 4102
_journal_paper_doi 10.1021/ic062441a
_journal_volume 46
_journal_year 2007
_chemical_formula_moiety 'C38 H58 S6 W'
_chemical_formula_sum 'C38 H58 S6 W'
_chemical_formula_weight 891.05
_chemical_name_common 20
_chemical_name_systematic
; 
 ? 
;
_space_group_IT_number 2
_symmetry_cell_setting triclinic
_symmetry_space_group_name_Hall '-P 1'
_symmetry_space_group_name_H-M 'P -1'
_atom_sites_solution_hydrogens geom
_atom_sites_solution_primary direct
_atom_sites_solution_secondary difmap
_audit_creation_method SHELXL-97
_cell_angle_alpha 96.490(4)
_cell_angle_beta 94.872(3)
_cell_angle_gamma 102.656(3)
_cell_formula_units_Z 2
_cell_length_a 10.5460(18)
_cell_length_b 14.131(2)
_cell_length_c 14.663(3)
_cell_measurement_reflns_used 4458
_cell_measurement_temperature 193(2)
_cell_measurement_theta_max 0.00
_cell_measurement_theta_min 0.00
_cell_volume 2104.8(6)
_computing_cell_refinement 'SMART (Bruker, 2001)'
_computing_data_collection 'SMART (Bruker, 2001)'
_computing_data_reduction 'SAINT (Bruker, 2003)'
_computing_molecular_graphics 'SHELXTL (Bruker, 2000)'
_computing_publication_material 'SHELXTL (Bruker, 2000)'
_computing_structure_refinement 'SHELXL-97 (Sheldrick, 1997)'
_computing_structure_solution 'SHELXS-97 (Sheldrick, 1990)'
_diffrn_ambient_temperature 193(2)
_diffrn_measured_fraction_theta_full 0.993
_diffrn_measured_fraction_theta_max 0.993
_diffrn_measurement_device_type 'Bruker Smart APEX CCD'
_diffrn_measurement_method \w
_diffrn_radiation_monochromator graphite
_diffrn_radiation_source 'fine-focus sealed tube'
_diffrn_radiation_type MoK\a
_diffrn_radiation_wavelength 0.71073
_diffrn_reflns_av_R_equivalents 0.0514
_diffrn_reflns_av_sigmaI/netI 0.0946
_diffrn_reflns_limit_h_max 12
_diffrn_reflns_limit_h_min -12
_diffrn_reflns_limit_k_max 8
_diffrn_reflns_limit_k_min -16
_diffrn_reflns_limit_l_max 17
_diffrn_reflns_limit_l_min -17
_diffrn_reflns_number 11624
_diffrn_reflns_theta_full 25.00
_diffrn_reflns_theta_max 25.00
_diffrn_reflns_theta_min 1.41
_diffrn_standards_decay_% 0
_exptl_absorpt_coefficient_mu 3.066
_exptl_absorpt_correction_T_max 0.8618
_exptl_absorpt_correction_T_min 0.4404
_exptl_absorpt_correction_type multi-scan
_exptl_absorpt_process_details 'SADABS (Sheldrick, 2002)'
_exptl_crystal_colour red
_exptl_crystal_density_diffrn 1.406
_exptl_crystal_density_method 'not measured'
_exptl_crystal_description plate
_exptl_crystal_F_000 912
_exptl_crystal_size_max 0.32
_exptl_crystal_size_mid 0.12
_exptl_crystal_size_min 0.05
_refine_diff_density_max 3.734
_refine_diff_density_min -2.651
_refine_diff_density_rms 0.203
_refine_ls_extinction_method none
_refine_ls_goodness_of_fit_ref 1.014
_refine_ls_hydrogen_treatment constr
_refine_ls_matrix_type full
_refine_ls_number_parameters 425
_refine_ls_number_reflns 7378
_refine_ls_number_restraints 66
_refine_ls_restrained_S_all 1.015
_refine_ls_R_factor_all 0.0908
_refine_ls_R_factor_gt 0.0592
_refine_ls_shift/su_max 0.001
_refine_ls_shift/su_mean 0.000
_refine_ls_structure_factor_coef Fsqd
_refine_ls_weighting_details 'calc w=1/[\s^2^(Fo^2^)+(0.1004P)^2^+0.0000P] where P=(Fo^2^+2Fc^2^)/3'
_refine_ls_weighting_scheme calc
_refine_ls_wR_factor_gt 0.1432
_refine_ls_wR_factor_ref 0.1663
_reflns_number_gt 5402
_reflns_number_total 7378
_reflns_threshold_expression >2sigma(I)
_cod_data_source_file ic062441asi20070323_105048_01.cif
_cod_data_source_block stas02
_cod_depositor_comments
;
The following automatic conversions were performed:
'_symmetry_cell_setting' value 'Triclinic' changed to 'triclinic'
according to '/home/saulius/struct/CIF-dictionaries/cif_core.dic'
dictionary named 'cif_core.dic' version 2.4.1 from 2010-06-29.

Automatic conversion script
Id: cif_fix_enum 1527 2010-12-29 10:47:43Z saulius 
;
_cod_original_sg_symbol_Hall -P1
_cod_database_code 4307931

loop_
_symmetry_equiv_pos_as_xyz
'x, y, z'
'-x, -y, -z'

loop_
_atom_site_label
_atom_site_type_symbol
_atom_site_fract_x
_atom_site_fract_y
_atom_site_fract_z
_atom_site_U_iso_or_equiv
_atom_site_adp_type
_atom_site_occupancy
_atom_site_symmetry_multiplicity
_atom_site_calc_flag
_atom_site_refinement_flags
_atom_site_disorder_assembly
_atom_site_disorder_group
W1 W 0.63562(4) 0.51976(3) 0.25945(2) 0.03054(16) Uani 1 1 d . . .
S1 S 0.6815(2) 0.49053(19) 0.10410(15) 0.0353(5) Uani 1 1 d . . .
S2 S 0.4355(2) 0.41613(19) 0.19111(16) 0.0371(6) Uani 1 1 d . . .
S3 S 0.4785(2) 0.6039(2) 0.31324(16) 0.0386(6) Uani 1 1 d . . .
S4 S 0.6900(2) 0.5387(2) 0.42291(15) 0.0362(6) Uani 1 1 d . . .
S5 S 0.7813(2) 0.66623(19) 0.23539(16) 0.0372(6) Uani 1 1 d . . .
S6 S 0.7610(2) 0.40691(19) 0.29587(16) 0.0361(6) Uani 1 1 d . . .
C1 C 0.5603(9) 0.3987(7) 0.0420(6) 0.036(2) Uani 1 1 d . . .
C2 C 0.4490(9) 0.3669(7) 0.0802(6) 0.037(2) Uani 1 1 d . . .
C3 C 0.6058(9) 0.6116(7) 0.4787(6) 0.035(2) Uani 1 1 d . . .
C4 C 0.5104(9) 0.6422(8) 0.4302(6) 0.039(2) Uani 1 1 d . . .
C5 C 0.5847(12) 0.3592(8) -0.0523(7) 0.051(3) Uani 1 1 d . . .
H5A H 0.5962 0.2923 -0.0521 0.077 Uiso 1 1 calc R . .
H5B H 0.6639 0.4006 -0.0697 0.077 Uiso 1 1 calc R . .
H5C H 0.5100 0.3589 -0.0970 0.077 Uiso 1 1 calc R . .
C6 C 0.3299(10) 0.2951(9) 0.0312(8) 0.053(3) Uani 1 1 d . . .
H6A H 0.2991 0.3199 -0.0243 0.079 Uiso 1 1 calc R . .
H6B H 0.2609 0.2862 0.0724 0.079 Uiso 1 1 calc R . .
H6C H 0.3518 0.2321 0.0135 0.079 Uiso 1 1 calc R . .
C7 C 0.6436(11) 0.6423(9) 0.5815(6) 0.050(3) Uani 1 1 d . . .
H7A H 0.6633 0.7139 0.5949 0.075 Uiso 1 1 calc R . .
H7B H 0.7210 0.6188 0.6011 0.075 Uiso 1 1 calc R . .
H7C H 0.5710 0.6141 0.6150 0.075 Uiso 1 1 calc R . .
C8 C 0.4277(11) 0.7050(9) 0.4741(8) 0.055(3) Uani 1 1 d . . .
H8A H 0.3804 0.6709 0.5200 0.082 Uiso 1 1 calc R . .
H8B H 0.3648 0.7176 0.4264 0.082 Uiso 1 1 calc R . .
H8C H 0.4839 0.7672 0.5043 0.082 Uiso 1 1 calc R . .
C11 C 0.8028(10) 0.7530(8) 0.3381(7) 0.042(2) Uani 1 1 d . . .
C12 C 0.7275(12) 0.8242(8) 0.3412(8) 0.053(3) Uani 1 1 d . . .
C13 C 0.7442(13) 0.8893(10) 0.4209(10) 0.073(4) Uani 1 1 d . . .
H13 H 0.6931 0.9370 0.4249 0.088 Uiso 1 1 calc R . .
C14 C 0.8335(15) 0.8876(12) 0.4958(10) 0.083(5) Uani 1 1 d . . .
C15 C 0.9096(13) 0.8213(12) 0.4892(8) 0.075(5) Uani 1 1 d . . .
H15 H 0.9721 0.8214 0.5399 0.090 Uiso 1 1 calc R . .
C16 C 0.8988(11) 0.7527(9) 0.4100(7) 0.053(3) Uani 1 1 d . . .
C17 C 0.9908(10) 0.6855(10) 0.4005(8) 0.059(3) Uani 1 1 d . . .
H17 H 0.9403 0.6228 0.3634 0.071 Uiso 1 1 calc R . .
C18 C 0.6360(13) 0.8328(9) 0.2586(9) 0.063(3) Uani 1 1 d . . .
H18 H 0.6009 0.7651 0.2251 0.075 Uiso 1 1 calc R . .
C19 C 0.8420(15) 0.9616(12) 0.5813(11) 0.088(5) Uani 1 1 d U . .
H19 H 0.8651 1.0280 0.5615 0.105 Uiso 1 1 calc R . .
C20 C 1.1023(11) 0.7294(12) 0.3449(9) 0.076(4) Uani 1 1 d . . .
H20A H 1.1583 0.7884 0.3815 0.114 Uiso 1 1 calc R . .
H20B H 1.0649 0.7465 0.2872 0.114 Uiso 1 1 calc R . .
H20C H 1.1544 0.6812 0.3307 0.114 Uiso 1 1 calc R . .
C21 C 1.0473(13) 0.6601(13) 0.4909(9) 0.091(5) Uani 1 1 d . . .
H21A H 1.1034 0.7193 0.5271 0.136 Uiso 1 1 calc R . .
H21B H 1.0992 0.6114 0.4779 0.136 Uiso 1 1 calc R . .
H21C H 0.9760 0.6332 0.5260 0.136 Uiso 1 1 calc R . .
C22 C 0.946(2) 0.9579(17) 0.6550(16) 0.142(8) Uani 1 1 d U . .
H22A H 0.9616 1.0166 0.7008 0.213 Uiso 1 1 calc R . .
H22B H 1.0272 0.9552 0.6276 0.213 Uiso 1 1 calc R . .
H22C H 0.9188 0.8995 0.6853 0.213 Uiso 1 1 calc R . .
C23 C 0.719(2) 0.9549(16) 0.6237(15) 0.130(7) Uani 1 1 d U . .
H23A H 0.6888 0.8889 0.6400 0.195 Uiso 1 1 calc R . .
H23B H 0.6518 0.9686 0.5797 0.195 Uiso 1 1 calc R . .
H23C H 0.7332 1.0028 0.6796 0.195 Uiso 1 1 calc R . .
C24 C 0.7144(16) 0.8924(10) 0.1920(10) 0.081(4) Uani 1 1 d . . .
H24A H 0.7428 0.9611 0.2197 0.122 Uiso 1 1 calc R . .
H24B H 0.6591 0.8877 0.1337 0.122 Uiso 1 1 calc R . .
H24C H 0.7912 0.8665 0.1801 0.122 Uiso 1 1 calc R . .
C25 C 0.5185(14) 0.8728(10) 0.2835(12) 0.084(5) Uani 1 1 d . . .
H25A H 0.4728 0.8342 0.3273 0.126 Uiso 1 1 calc R . .
H25B H 0.4587 0.8687 0.2274 0.126 Uiso 1 1 calc R . .
H25C H 0.5484 0.9413 0.3116 0.126 Uiso 1 1 calc R . .
C31 C 0.7985(10) 0.3330(8) 0.1974(7) 0.043(2) Uani 1 1 d . A .
C32 C 0.9120(10) 0.3704(9) 0.1593(7) 0.045(3) Uani 1 1 d . . .
C33 C 0.9403(13) 0.3086(10) 0.0841(8) 0.065(3) Uani 1 1 d . A .
H33 H 1.0181 0.3301 0.0566 0.078 Uiso 1 1 calc R . .
C34 C 0.8592(15) 0.2182(12) 0.0491(9) 0.075(4) Uani 1 1 d . . .
C35 C 0.7474(13) 0.1862(9) 0.0913(8) 0.067(4) Uani 1 1 d . A .
H35 H 0.6903 0.1248 0.0676 0.081 Uiso 1 1 calc R . .
C36 C 0.7175(11) 0.2413(9) 0.1663(7) 0.049(3) Uani 1 1 d . . .
C37 C 0.5999(11) 0.2010(8) 0.2165(9) 0.054(3) Uani 1 1 d . A .
H37 H 0.5595 0.2565 0.2367 0.065 Uiso 1 1 calc R . .
C39 C 1.0063(10) 0.4616(8) 0.1977(8) 0.048(3) Uani 1 1 d . . .
H39 H 0.9547 0.5072 0.2248 0.057 Uiso 1 1 calc R . .
C40 C 0.4948(13) 0.1219(10) 0.1565(11) 0.080(4) Uani 1 1 d . . .
H40A H 0.4632 0.1483 0.1022 0.121 Uiso 1 1 calc R A .
H40B H 0.4218 0.1003 0.1922 0.121 Uiso 1 1 calc R . .
H40C H 0.5317 0.0661 0.1365 0.121 Uiso 1 1 calc R . .
C41 C 0.6466(14) 0.1611(9) 0.3036(9) 0.065(3) Uani 1 1 d . . .
H41A H 0.6876 0.1069 0.2857 0.097 Uiso 1 1 calc R A .
H41B H 0.5716 0.1376 0.3369 0.097 Uiso 1 1 calc R . .
H41C H 0.7104 0.2133 0.3437 0.097 Uiso 1 1 calc R . .
C42 C 1.0849(14) 0.5143(12) 0.1298(9) 0.085(5) Uani 1 1 d . . .
H42A H 1.1452 0.5736 0.1624 0.128 Uiso 1 1 calc R . .
H42B H 1.0257 0.5321 0.0829 0.128 Uiso 1 1 calc R . .
H42C H 1.1350 0.4713 0.0998 0.128 Uiso 1 1 calc R . .
C43 C 1.0967(10) 0.4451(10) 0.2761(10) 0.064(4) Uani 1 1 d . . .
H43A H 1.0454 0.4191 0.3241 0.096 Uiso 1 1 calc R . .
H43B H 1.1571 0.5073 0.3019 0.096 Uiso 1 1 calc R . .
H43C H 1.1466 0.3982 0.2532 0.096 Uiso 1 1 calc R . .
C38' C 0.8905(19) 0.1535(14) -0.0343(13) 0.115(6) Uani 0.60 1 d PDU A 1
H38' H 0.9834 0.1761 -0.0466 0.139 Uiso 0.60 1 calc PR A 1
C44' C 0.797(3) 0.153(2) -0.1181(17) 0.102(8) Uani 0.60 1 d PDU A 1
H44A H 0.8072 0.2198 -0.1333 0.153 Uiso 0.60 1 calc PR A 1
H44B H 0.7074 0.1278 -0.1053 0.153 Uiso 0.60 1 calc PR A 1
H44C H 0.8170 0.1110 -0.1704 0.153 Uiso 0.60 1 calc PR A 1
C45' C 0.858(4) 0.0475(15) -0.027(2) 0.160(13) Uani 0.60 1 d PDU A 1
H45A H 0.9126 0.0350 0.0262 0.239 Uiso 0.60 1 calc PR A 1
H45B H 0.8753 0.0107 -0.0833 0.239 Uiso 0.60 1 calc PR A 1
H45C H 0.7658 0.0266 -0.0177 0.239 Uiso 0.60 1 calc PR A 1
C38" C 0.8905(19) 0.1535(14) -0.0343(13) 0.115(6) Uani 0.40 1 d PDU A 2
H38" H 0.8138 0.0966 -0.0518 0.139 Uiso 0.40 1 calc PR A 2
C44" C 0.915(4) 0.201(3) -0.118(2) 0.102(8) Uani 0.40 1 d PDU A 2
H44D H 0.8427 0.2321 -0.1337 0.153 Uiso 0.40 1 calc PR A 2
H44E H 0.9206 0.1523 -0.1689 0.153 Uiso 0.40 1 calc PR A 2
H44F H 0.9970 0.2513 -0.1053 0.153 Uiso 0.40 1 calc PR A 2
C45" C 1.007(3) 0.1140(15) -0.018(4) 0.160(13) Uani 0.40 1 d PDU A 2
H45D H 1.0005 0.0797 0.0367 0.239 Uiso 0.40 1 calc PR A 2
H45E H 1.0856 0.1678 -0.0072 0.239 Uiso 0.40 1 calc PR A 2
H45F H 1.0135 0.0683 -0.0717 0.239 Uiso 0.40 1 calc PR A 2

loop_
_atom_site_aniso_label
_atom_site_aniso_U_11
_atom_site_aniso_U_22
_atom_site_aniso_U_33
_atom_site_aniso_U_23
_atom_site_aniso_U_13
_atom_site_aniso_U_12
W1 0.0303(2) 0.0472(3) 0.0162(2) 0.00587(15) 0.00252(13) 0.01261(17)
S1 0.0392(13) 0.0491(15) 0.0192(11) 0.0063(10) 0.0055(9) 0.0123(11)
S2 0.0340(12) 0.0507(15) 0.0236(11) 0.0015(11) 0.0035(9) 0.0052(11)
S3 0.0369(13) 0.0568(16) 0.0252(12) -0.0017(11) 0.0013(10) 0.0217(12)
S4 0.0375(12) 0.0607(16) 0.0144(10) 0.0078(10) 0.0016(9) 0.0187(12)
S5 0.0411(13) 0.0457(15) 0.0234(11) 0.0050(10) 0.0044(10) 0.0067(11)
S6 0.0402(13) 0.0485(15) 0.0240(11) 0.0070(11) 0.0051(10) 0.0184(11)
C1 0.046(6) 0.048(6) 0.018(4) 0.005(4) 0.001(4) 0.019(5)
C2 0.040(5) 0.050(6) 0.021(5) 0.003(4) -0.002(4) 0.009(5)
C3 0.041(5) 0.051(6) 0.012(4) 0.006(4) 0.009(4) 0.009(5)
C4 0.037(5) 0.053(6) 0.024(5) -0.007(4) 0.007(4) 0.009(5)
C5 0.073(8) 0.062(7) 0.021(5) -0.002(5) 0.006(5) 0.025(6)
C6 0.049(6) 0.066(8) 0.039(6) -0.001(6) -0.007(5) 0.011(6)
C7 0.054(6) 0.076(8) 0.018(5) -0.003(5) 0.002(4) 0.016(6)
C8 0.045(6) 0.080(9) 0.040(6) -0.003(6) 0.000(5) 0.025(6)
C11 0.043(6) 0.054(7) 0.026(5) 0.003(5) 0.012(4) 0.003(5)
C12 0.062(7) 0.044(7) 0.046(7) -0.002(5) 0.017(6) -0.003(6)
C13 0.070(9) 0.059(8) 0.077(10) -0.018(7) 0.031(8) -0.009(7)
C14 0.072(9) 0.086(11) 0.059(9) -0.039(8) 0.028(8) -0.035(8)
C15 0.061(8) 0.109(12) 0.030(6) -0.012(7) 0.015(6) -0.026(8)
C16 0.045(6) 0.075(8) 0.027(5) 0.004(5) 0.009(5) -0.009(6)
C17 0.037(6) 0.099(10) 0.035(6) 0.015(6) -0.003(5) 0.002(6)
C18 0.072(8) 0.049(7) 0.065(8) 0.007(6) 0.001(7) 0.013(6)
C19 0.081(7) 0.096(8) 0.070(7) -0.021(6) 0.023(6) -0.005(6)
C20 0.046(7) 0.125(13) 0.049(7) 0.023(8) 0.007(6) -0.003(8)
C21 0.056(8) 0.161(16) 0.048(8) 0.036(9) -0.014(6) 0.006(9)
C22 0.141(11) 0.155(11) 0.120(11) -0.009(8) 0.032(9) 0.021(8)
C23 0.127(10) 0.140(10) 0.115(10) -0.018(8) 0.035(8) 0.025(8)
C24 0.117(12) 0.059(9) 0.067(9) -0.002(7) 0.020(9) 0.021(9)
C25 0.081(10) 0.071(10) 0.112(13) 0.027(9) 0.017(9) 0.034(8)
C31 0.046(6) 0.058(7) 0.029(5) 0.011(5) 0.000(4) 0.023(5)
C32 0.045(6) 0.069(8) 0.029(5) 0.017(5) 0.008(5) 0.025(6)
C33 0.073(8) 0.086(10) 0.043(7) 0.005(7) 0.026(6) 0.033(8)
C34 0.088(10) 0.100(11) 0.041(7) -0.015(7) 0.010(7) 0.047(9)
C35 0.087(9) 0.064(8) 0.050(7) -0.006(6) 0.009(7) 0.020(7)
C36 0.057(7) 0.062(7) 0.034(6) 0.000(5) 0.002(5) 0.029(6)
C37 0.062(7) 0.042(6) 0.064(8) 0.007(6) 0.011(6) 0.020(6)
C39 0.036(5) 0.066(8) 0.048(6) 0.012(6) -0.001(5) 0.026(5)
C40 0.073(9) 0.066(9) 0.098(12) 0.003(8) 0.009(8) 0.013(8)
C41 0.088(9) 0.053(8) 0.056(8) 0.010(6) 0.023(7) 0.016(7)
C42 0.079(9) 0.140(14) 0.049(8) 0.036(9) 0.026(7) 0.032(9)
C43 0.034(6) 0.079(9) 0.083(10) 0.032(8) 0.002(6) 0.013(6)
C38' 0.122(8) 0.117(8) 0.109(8) 0.004(6) 0.017(6) 0.034(6)
C44' 0.111(10) 0.102(9) 0.094(9) 0.006(6) 0.020(7) 0.026(7)
C45' 0.165(14) 0.157(14) 0.159(15) 0.014(7) 0.025(7) 0.042(7)
C38" 0.122(8) 0.117(8) 0.109(8) 0.004(6) 0.017(6) 0.034(6)
C44" 0.111(10) 0.102(9) 0.094(9) 0.006(6) 0.020(7) 0.026(7)
C45" 0.165(14) 0.157(14) 0.159(15) 0.014(7) 0.025(7) 0.042(7)

loop_
_atom_type_symbol
_atom_type_description
_atom_type_scat_dispersion_real
_atom_type_scat_dispersion_imag
_atom_type_scat_source
C C 0.0033 0.0016 'International Tables Vol C Tables 4.2.6.8 and 6.1.1.4'
H H 0.0000 0.0000 'International Tables Vol C Tables 4.2.6.8 and 6.1.1.4'
S S 0.1246 0.1234 'International Tables Vol C Tables 4.2.6.8 and 6.1.1.4'
W W -0.8490 6.8722 'International Tables Vol C Tables 4.2.6.8 and 6.1.1.4'

loop_
_geom_angle_atom_site_label_1
_geom_angle_atom_site_label_2
_geom_angle_atom_site_label_3
_geom_angle
_geom_angle_site_symmetry_1
_geom_angle_site_symmetry_3
_geom_angle_publ_flag
S2 W1 S6 102.32(9) . . ?
S2 W1 S5 139.06(9) . . ?
S6 W1 S5 108.08(9) . . ?
S2 W1 S3 77.13(9) . . ?
S6 W1 S3 143.84(8) . . ?
S5 W1 S3 93.06(9) . . ?
S2 W1 S1 79.32(8) . . ?
S6 W1 S1 87.76(8) . . ?
S5 W1 S1 75.21(8) . . ?
S3 W1 S1 126.65(8) . . ?
S2 W1 S4 119.73(9) . . ?
S6 W1 S4 70.78(8) . . ?
S5 W1 S4 96.14(9) . . ?
S3 W1 S4 78.23(8) . . ?
S1 W1 S4 153.37(8) . . ?
C1 S1 W1 110.4(3) . . ?
C2 S2 W1 110.8(3) . . ?
C4 S3 W1 111.3(3) . . ?
C3 S4 W1 111.6(3) . . ?
C11 S5 W1 108.4(3) . . ?
C31 S6 W1 115.0(3) . . ?
C2 C1 C5 123.9(9) . . ?
C2 C1 S1 118.8(7) . . ?
C5 C1 S1 117.3(8) . . ?
C1 C2 C6 124.8(9) . . ?
C1 C2 S2 119.2(7) . . ?
C6 C2 S2 115.9(7) . . ?
C4 C3 C7 122.8(9) . . ?
C4 C3 S4 119.4(7) . . ?
C7 C3 S4 117.7(7) . . ?
C3 C4 C8 123.3(9) . . ?
C3 C4 S3 118.4(7) . . ?
C8 C4 S3 118.2(7) . . ?
C1 C5 H5A 109.5 . . ?
C1 C5 H5B 109.5 . . ?
H5A C5 H5B 109.5 . . ?
C1 C5 H5C 109.5 . . ?
H5A C5 H5C 109.5 . . ?
H5B C5 H5C 109.5 . . ?
C2 C6 H6A 109.5 . . ?
C2 C6 H6B 109.5 . . ?
H6A C6 H6B 109.5 . . ?
C2 C6 H6C 109.5 . . ?
H6A C6 H6C 109.5 . . ?
H6B C6 H6C 109.5 . . ?
C3 C7 H7A 109.5 . . ?
C3 C7 H7B 109.5 . . ?
H7A C7 H7B 109.5 . . ?
C3 C7 H7C 109.5 . . ?
H7A C7 H7C 109.5 . . ?
H7B C7 H7C 109.5 . . ?
C4 C8 H8A 109.5 . . ?
C4 C8 H8B 109.5 . . ?
H8A C8 H8B 109.5 . . ?
C4 C8 H8C 109.5 . . ?
H8A C8 H8C 109.5 . . ?
H8B C8 H8C 109.5 . . ?
C16 C11 C12 121.7(10) . . ?
C16 C11 S5 119.7(9) . . ?
C12 C11 S5 118.5(8) . . ?
C13 C12 C11 117.6(12) . . ?
C13 C12 C18 120.5(12) . . ?
C11 C12 C18 121.8(10) . . ?
C12 C13 C14 122.1(14) . . ?
C12 C13 H13 119.0 . . ?
C14 C13 H13 119.0 . . ?
C15 C14 C13 119.1(12) . . ?
C15 C14 C19 123.2(16) . . ?
C13 C14 C19 117.8(17) . . ?
C14 C15 C16 122.2(13) . . ?
C14 C15 H15 118.9 . . ?
C16 C15 H15 118.9 . . ?
C11 C16 C15 117.1(13) . . ?
C11 C16 C17 121.2(10) . . ?
C15 C16 C17 121.7(11) . . ?
C16 C17 C21 115.1(11) . . ?
C16 C17 C20 109.6(11) . . ?
C21 C17 C20 110.1(10) . . ?
C16 C17 H17 107.2 . . ?
C21 C17 H17 107.2 . . ?
C20 C17 H17 107.2 . . ?
C12 C18 C25 114.2(12) . . ?
C12 C18 C24 109.5(11) . . ?
C25 C18 C24 112.0(11) . . ?
C12 C18 H18 106.9 . . ?
C25 C18 H18 106.9 . . ?
C24 C18 H18 106.9 . . ?
C23 C19 C22 107.8(16) . . ?
C23 C19 C14 114.6(13) . . ?
C22 C19 C14 113.5(16) . . ?
C23 C19 H19 106.8 . . ?
C22 C19 H19 106.8 . . ?
C14 C19 H19 106.8 . . ?
C17 C20 H20A 109.5 . . ?
C17 C20 H20B 109.5 . . ?
H20A C20 H20B 109.5 . . ?
C17 C20 H20C 109.5 . . ?
H20A C20 H20C 109.5 . . ?
H20B C20 H20C 109.5 . . ?
C17 C21 H21A 109.5 . . ?
C17 C21 H21B 109.5 . . ?
H21A C21 H21B 109.5 . . ?
C17 C21 H21C 109.5 . . ?
H21A C21 H21C 109.5 . . ?
H21B C21 H21C 109.5 . . ?
C19 C22 H22A 109.5 . . ?
C19 C22 H22B 109.5 . . ?
H22A C22 H22B 109.5 . . ?
C19 C22 H22C 109.5 . . ?
H22A C22 H22C 109.5 . . ?
H22B C22 H22C 109.5 . . ?
C19 C23 H23A 109.5 . . ?
C19 C23 H23B 109.5 . . ?
H23A C23 H23B 109.5 . . ?
C19 C23 H23C 109.5 . . ?
H23A C23 H23C 109.5 . . ?
H23B C23 H23C 109.5 . . ?
C18 C24 H24A 109.5 . . ?
C18 C24 H24B 109.5 . . ?
H24A C24 H24B 109.5 . . ?
C18 C24 H24C 109.5 . . ?
H24A C24 H24C 109.5 . . ?
H24B C24 H24C 109.5 . . ?
C18 C25 H25A 109.5 . . ?
C18 C25 H25B 109.5 . . ?
H25A C25 H25B 109.5 . . ?
C18 C25 H25C 109.5 . . ?
H25A C25 H25C 109.5 . . ?
H25B C25 H25C 109.5 . . ?
C32 C31 C36 123.4(10) . . ?
C32 C31 S6 117.0(9) . . ?
C36 C31 S6 119.5(8) . . ?
C31 C32 C33 115.3(11) . . ?
C31 C32 C39 124.1(10) . . ?
C33 C32 C39 120.3(10) . . ?
C34 C33 C32 122.8(12) . . ?
C34 C33 H33 118.6 . . ?
C32 C33 H33 118.6 . . ?
C33 C34 C35 118.2(11) . . ?
C33 C34 C38' 121.8(14) . . ?
C35 C34 C38' 120.0(14) . . ?
C36 C35 C34 121.5(12) . . ?
C36 C35 H35 119.2 . . ?
C34 C35 H35 119.2 . . ?
C35 C36 C31 118.7(11) . . ?
C35 C36 C37 120.6(11) . . ?
C31 C36 C37 120.7(10) . . ?
C40 C37 C36 113.6(10) . . ?
C40 C37 C41 109.8(10) . . ?
C36 C37 C41 109.6(10) . . ?
C40 C37 H37 107.9 . . ?
C36 C37 H37 107.9 . . ?
C41 C37 H37 107.9 . . ?
C32 C39 C43 110.8(9) . . ?
C32 C39 C42 116.0(11) . . ?
C43 C39 C42 109.7(10) . . ?
C32 C39 H39 106.6 . . ?
C43 C39 H39 106.6 . . ?
C42 C39 H39 106.6 . . ?
C37 C40 H40A 109.5 . . ?
C37 C40 H40B 109.5 . . ?
H40A C40 H40B 109.5 . . ?
C37 C40 H40C 109.5 . . ?
H40A C40 H40C 109.5 . . ?
H40B C40 H40C 109.5 . . ?
C37 C41 H41A 109.5 . . ?
C37 C41 H41B 109.5 . . ?
H41A C41 H41B 109.5 . . ?
C37 C41 H41C 109.5 . . ?
H41A C41 H41C 109.5 . . ?
H41B C41 H41C 109.5 . . ?
C39 C42 H42A 109.5 . . ?
C39 C42 H42B 109.5 . . ?
H42A C42 H42B 109.5 . . ?
C39 C42 H42C 109.5 . . ?
H42A C42 H42C 109.5 . . ?
H42B C42 H42C 109.5 . . ?
C39 C43 H43A 109.5 . . ?
C39 C43 H43B 109.5 . . ?
H43A C43 H43B 109.5 . . ?
C39 C43 H43C 109.5 . . ?
H43A C43 H43C 109.5 . . ?
H43B C43 H43C 109.5 . . ?
C45' C38' C44' 99.1(19) . . ?
C45' C38' C34 113.8(17) . . ?
C44' C38' C34 110.0(18) . . ?
C45' C38' H38' 111.1 . . ?
C44' C38' H38' 111.1 . . ?
C34 C38' H38' 111.1 . . ?
C38' C44' H44A 109.5 . . ?
C38' C44' H44B 109.5 . . ?
H44A C44' H44B 109.5 . . ?
C38' C44' H44C 109.5 . . ?
H44A C44' H44C 109.5 . . ?
H44B C44' H44C 109.5 . . ?
C38' C45' H45A 109.5 . . ?
C38' C45' H45B 109.5 . . ?
H45A C45' H45B 109.5 . . ?
C38' C45' H45C 109.5 . . ?
H45A C45' H45C 109.5 . . ?
H45B C45' H45C 109.5 . . ?
H44D C44" H44E 109.5 . . ?
H44D C44" H44F 109.5 . . ?
H44E C44" H44F 109.5 . . ?
H45D C45" H45E 109.5 . . ?
H45D C45" H45F 109.5 . . ?
H45E C45" H45F 109.5 . . ?

loop_
_geom_bond_atom_site_label_1
_geom_bond_atom_site_label_2
_geom_bond_distance
_geom_bond_site_symmetry_2
_geom_bond_publ_flag
W1 S2 2.357(2) . ?
W1 S6 2.361(2) . ?
W1 S5 2.374(3) . ?
W1 S3 2.378(2) . ?
W1 S1 2.378(2) . ?
W1 S4 2.387(2) . ?
S1 C1 1.719(10) . ?
S2 C2 1.725(10) . ?
S3 C4 1.720(9) . ?
S4 C3 1.690(10) . ?
S5 C11 1.797(10) . ?
S6 C31 1.808(11) . ?
C1 C2 1.354(13) . ?
C1 C5 1.496(13) . ?
C2 C6 1.499(14) . ?
C3 C4 1.358(13) . ?
C3 C7 1.513(12) . ?
C4 C8 1.506(14) . ?
C5 H5A 0.9800 . ?
C5 H5B 0.9800 . ?
C5 H5C 0.9800 . ?
C6 H6A 0.9800 . ?
C6 H6B 0.9800 . ?
C6 H6C 0.9800 . ?
C7 H7A 0.9800 . ?
C7 H7B 0.9800 . ?
C7 H7C 0.9800 . ?
C8 H8A 0.9800 . ?
C8 H8B 0.9800 . ?
C8 H8C 0.9800 . ?
C11 C16 1.399(15) . ?
C11 C12 1.411(16) . ?
C12 C13 1.377(16) . ?
C12 C18 1.517(17) . ?
C13 C14 1.39(2) . ?
C13 H13 0.9500 . ?
C14 C15 1.36(2) . ?
C14 C19 1.523(18) . ?
C15 C16 1.405(17) . ?
C15 H15 0.9500 . ?
C16 C17 1.503(18) . ?
C17 C21 1.519(16) . ?
C17 C20 1.547(15) . ?
C17 H17 1.0000 . ?
C18 C25 1.526(18) . ?
C18 C24 1.538(18) . ?
C18 H18 1.0000 . ?
C19 C23 1.48(2) . ?
C19 C22 1.49(3) . ?
C19 H19 1.0000 . ?
C20 H20A 0.9800 . ?
C20 H20B 0.9800 . ?
C20 H20C 0.9800 . ?
C21 H21A 0.9800 . ?
C21 H21B 0.9800 . ?
C21 H21C 0.9800 . ?
C22 H22A 0.9800 . ?
C22 H22B 0.9800 . ?
C22 H22C 0.9800 . ?
C23 H23A 0.9800 . ?
C23 H23B 0.9800 . ?
C23 H23C 0.9800 . ?
C24 H24A 0.9800 . ?
C24 H24B 0.9800 . ?
C24 H24C 0.9800 . ?
C25 H25A 0.9800 . ?
C25 H25B 0.9800 . ?
C25 H25C 0.9800 . ?
C31 C32 1.389(14) . ?
C31 C36 1.389(15) . ?
C32 C33 1.422(15) . ?
C32 C39 1.465(15) . ?
C33 C34 1.387(19) . ?
C33 H33 0.9500 . ?
C34 C35 1.390(18) . ?
C34 C38' 1.55(2) . ?
C35 C36 1.375(16) . ?
C35 H35 0.9500 . ?
C36 C37 1.531(16) . ?
C37 C40 1.524(17) . ?
C37 C41 1.539(17) . ?
C37 H37 1.0000 . ?
C39 C43 1.501(15) . ?
C39 C42 1.507(16) . ?
C39 H39 1.0000 . ?
C40 H40A 0.9800 . ?
C40 H40B 0.9800 . ?
C40 H40C 0.9800 . ?
C41 H41A 0.9800 . ?
C41 H41B 0.9800 . ?
C41 H41C 0.9800 . ?
C42 H42A 0.9800 . ?
C42 H42B 0.9800 . ?
C42 H42C 0.9800 . ?
C43 H43A 0.9800 . ?
C43 H43B 0.9800 . ?
C43 H43C 0.9800 . ?
C38' C45' 1.482(15) . ?
C38' C44' 1.504(15) . ?
C38' H38' 1.0000 . ?
C44' H44A 0.9800 . ?
C44' H44B 0.9800 . ?
C44' H44C 0.9800 . ?
C45' H45A 0.9800 . ?
C45' H45B 0.9800 . ?
C45' H45C 0.9800 . ?
C44" H44D 0.9800 . ?
C44" H44E 0.9800 . ?
C44" H44F 0.9800 . ?
C45" H45D 0.9800 . ?
C45" H45E 0.9800 . ?
C45" H45F 0.9800 . ?

loop_
_geom_torsion_atom_site_label_1
_geom_torsion_atom_site_label_2
_geom_torsion_atom_site_label_3
_geom_torsion_atom_site_label_4
_geom_torsion
_geom_torsion_site_symmetry_1
_geom_torsion_site_symmetry_2
_geom_torsion_site_symmetry_3
_geom_torsion_site_symmetry_4
_geom_torsion_publ_flag
S2 W1 S1 C1 -10.6(3) . . . . ?
S6 W1 S1 C1 92.4(3) . . . . ?
S5 W1 S1 C1 -158.2(4) . . . . ?
S3 W1 S1 C1 -75.6(4) . . . . ?
S4 W1 S1 C1 128.0(4) . . . . ?
S6 W1 S2 C2 -75.8(4) . . . . ?
S5 W1 S2 C2 61.7(4) . . . . ?
S3 W1 S2 C2 141.3(4) . . . . ?
S1 W1 S2 C2 9.5(4) . . . . ?
S4 W1 S2 C2 -150.5(4) . . . . ?
S2 W1 S3 C4 133.0(4) . . . . ?
S6 W1 S3 C4 39.7(4) . . . . ?
S5 W1 S3 C4 -87.2(4) . . . . ?
S1 W1 S3 C4 -161.0(4) . . . . ?
S4 W1 S3 C4 8.4(4) . . . . ?
S2 W1 S4 C3 -75.8(4) . . . . ?
S6 W1 S4 C3 -169.3(4) . . . . ?
S5 W1 S4 C3 83.6(4) . . . . ?
S3 W1 S4 C3 -8.2(4) . . . . ?
S1 W1 S4 C3 152.7(4) . . . . ?
S2 W1 S5 C11 123.6(4) . . . . ?
S6 W1 S5 C11 -100.5(4) . . . . ?
S3 W1 S5 C11 49.8(4) . . . . ?
S1 W1 S5 C11 176.9(4) . . . . ?
S4 W1 S5 C11 -28.7(4) . . . . ?
S2 W1 S6 C31 65.1(4) . . . . ?
S5 W1 S6 C31 -87.1(4) . . . . ?
S3 W1 S6 C31 150.1(4) . . . . ?
S1 W1 S6 C31 -13.5(4) . . . . ?
S4 W1 S6 C31 -177.4(4) . . . . ?
W1 S1 C1 C2 10.6(9) . . . . ?
W1 S1 C1 C5 -169.8(7) . . . . ?
C5 C1 C2 C6 -6.1(16) . . . . ?
S1 C1 C2 C6 173.4(8) . . . . ?
C5 C1 C2 S2 178.0(8) . . . . ?
S1 C1 C2 S2 -2.4(12) . . . . ?
W1 S2 C2 C1 -7.1(9) . . . . ?
W1 S2 C2 C6 176.7(7) . . . . ?
W1 S4 C3 C4 6.9(9) . . . . ?
W1 S4 C3 C7 -171.5(7) . . . . ?
C7 C3 C4 C8 -3.5(16) . . . . ?
S4 C3 C4 C8 178.3(8) . . . . ?
C7 C3 C4 S3 178.9(8) . . . . ?
S4 C3 C4 S3 0.7(12) . . . . ?
W1 S3 C4 C3 -7.9(9) . . . . ?
W1 S3 C4 C8 174.4(7) . . . . ?
W1 S5 C11 C16 86.7(8) . . . . ?
W1 S5 C11 C12 -97.4(8) . . . . ?
C16 C11 C12 C13 -5.0(16) . . . . ?
S5 C11 C12 C13 179.3(9) . . . . ?
C16 C11 C12 C18 171.9(10) . . . . ?
S5 C11 C12 C18 -3.8(15) . . . . ?
C11 C12 C13 C14 1.3(18) . . . . ?
C18 C12 C13 C14 -175.7(12) . . . . ?
C12 C13 C14 C15 2(2) . . . . ?
C12 C13 C14 C19 -178.7(12) . . . . ?
C13 C14 C15 C16 -2(2) . . . . ?
C19 C14 C15 C16 179.1(12) . . . . ?
C12 C11 C16 C15 5.3(16) . . . . ?
S5 C11 C16 C15 -179.0(8) . . . . ?
C12 C11 C16 C17 -171.6(10) . . . . ?
S5 C11 C16 C17 4.1(14) . . . . ?
C14 C15 C16 C11 -1.9(18) . . . . ?
C14 C15 C16 C17 174.9(12) . . . . ?
C11 C16 C17 C21 -154.9(11) . . . . ?
C15 C16 C17 C21 28.4(16) . . . . ?
C11 C16 C17 C20 80.3(13) . . . . ?
C15 C16 C17 C20 -96.4(13) . . . . ?
C13 C12 C18 C25 -32.0(16) . . . . ?
C11 C12 C18 C25 151.2(11) . . . . ?
C13 C12 C18 C24 94.6(14) . . . . ?
C11 C12 C18 C24 -82.3(13) . . . . ?
C15 C14 C19 C23 -121.3(18) . . . . ?
C13 C14 C19 C23 59(2) . . . . ?
C15 C14 C19 C22 3(2) . . . . ?
C13 C14 C19 C22 -176.3(15) . . . . ?
W1 S6 C31 C32 88.9(8) . . . . ?
W1 S6 C31 C36 -93.8(8) . . . . ?
C36 C31 C32 C33 0.7(15) . . . . ?
S6 C31 C32 C33 177.9(8) . . . . ?
C36 C31 C32 C39 -172.6(10) . . . . ?
S6 C31 C32 C39 4.6(13) . . . . ?
C31 C32 C33 C34 1.7(17) . . . . ?
C39 C32 C33 C34 175.3(12) . . . . ?
C32 C33 C34 C35 -2(2) . . . . ?
C32 C33 C34 C38' 178.4(13) . . . . ?
C33 C34 C35 C36 -1(2) . . . . ?
C38' C34 C35 C36 179.1(13) . . . . ?
C34 C35 C36 C31 3.1(18) . . . . ?
C34 C35 C36 C37 -175.0(12) . . . . ?
C32 C31 C36 C35 -3.0(16) . . . . ?
S6 C31 C36 C35 179.8(9) . . . . ?
C32 C31 C36 C37 175.0(9) . . . . ?
S6 C31 C36 C37 -2.1(13) . . . . ?
C35 C36 C37 C40 -24.1(15) . . . . ?
C31 C36 C37 C40 157.9(10) . . . . ?
C35 C36 C37 C41 99.2(13) . . . . ?
C31 C36 C37 C41 -78.8(12) . . . . ?
C31 C32 C39 C43 81.2(13) . . . . ?
C33 C32 C39 C43 -91.7(13) . . . . ?
C31 C32 C39 C42 -152.8(11) . . . . ?
C33 C32 C39 C42 34.2(15) . . . . ?
C33 C34 C38' C45' 142(2) . . . . ?
C35 C34 C38' C45' -38(3) . . . . ?
C33 C34 C38' C44' -108.1(19) . . . . ?
C35 C34 C38' C44' 72(2) . . . . ?
